data_1001253
loop_
_publ_author_name
'Bernard, M A'
'Borel, M M'
'Grandin, A'
'Leclaire, A'

_publ_section_title
;
Mise en evidence du ligand carbamato synthetise en milieu aqueux.
Structure de Co (O C O N H~2~) (N H~3~)~5~ (N O~3~)~2~
;
_journal_coden_ASTM RVCMA8
_journal_name_full 'Revue de Chimie Minerale'
_journal_page_first 477
_journal_page_last 484
_journal_volume 16
_journal_year 1979
_chemical_formula_structural 'Co (O C O N H2) (N H3)5 (N O3)2'
_chemical_formula_sum 'C H17 Co N8 O8'
_chemical_name_systematic 'Pentamminecarbamatocobalt(III) nitrate'
_space_group_IT_number 9
_symmetry_cell_setting monoclinic
_symmetry_Int_Tables_number 9
_symmetry_space_group_name_Hall 'C -2yc'
_symmetry_space_group_name_H-M 'C 1 c 1'
_cell_angle_alpha 90
_cell_angle_beta 108.72
_cell_angle_gamma 90
_cell_formula_units_Z 4
_cell_length_a 13.201(15)
_cell_length_b 7.813(4)
_cell_length_c 12.20(8)
_cell_volume 1191.7
_exptl_crystal_density_meas 1.82(2)
_refine_ls_R_factor_all 0.03
_cod_depositor_comments
;
 Correcting the summary chemical formula by changing it from 'Co H17 N8 O8'
 to 'C H17 Co N8 O8'.

 Antanas Vaitkus,
 2018-07-07
;
_cod_original_formula_sum 'H17 Co N8 O8'
_cod_database_code 1001253

loop_
_symmetry_equiv_pos_as_xyz
x,y,z
x,-y,1/2+z
1/2+x,1/2+y,z
1/2+x,1/2-y,1/2+z

loop_
_atom_site_label
_atom_site_type_symbol
_atom_site_symmetry_multiplicity
_atom_site_Wyckoff_symbol
_atom_site_fract_x
_atom_site_fract_y
_atom_site_fract_z
_atom_site_occupancy
_atom_site_attached_hydrogens
_atom_site_calc_flag
Co1 Co3+ 4 a 0.25 0.26640(2) 0. 1. 0 d
N1 N3- 4 a 0.32401(17) 0.07765(26) 0.09803(18) 1. 0 d
N2 N3- 4 a 0.35872(18) 0.42478(26) 0.09156(18) 1. 0 d
N3 N3- 4 a 0.17829(18) 0.45566(24) -0.09937(19) 1. 0 d
N4 N3- 4 a 0.14389(18) 0.10218(26) -0.09318(19) 1. 0 d
N5 N3- 4 a 0.16392(17) 0.30727(28) 0.10128(19) 1. 0 d
O1 O2- 4 a 0.33787(15) 0.20910(19) -0.09344(16) 1. 0 d
O2 O2- 4 a 0.35224(30) 0.45561(27) -0.18130(29) 1. 0 d
C1 C4+ 4 a 0.37505(19) 0.30409(25) -0.15694(18) 1. 0 d
N6 N3- 4 a 0.44788(23) 0.22424(33) -0.19832(25) 1. 0 d
N7 N5+ 4 a 0.38268(19) 0.19698(36) 0.39880(21) 1. 0 d
O3 O2- 4 a 0.44498(16) 0.16828(27) 0.34126(20) 1. 0 d
O4 O2- 4 a 0.42002(21) 0.23434(30) 0.50305(18) 1. 0 d
O5 O2- 4 a 0.28463(14) 0.18801(27) 0.35061(19) 1. 0 d
N8 N5+ 4 a 0.11973(22) 0.22358(33) -0.38309(23) 1. 0 d
O6 O2- 4 a 0.10379(23) 0.0711(3) -0.36676(27) 1. 0 d
O7 O2- 4 a 0.06961(21) 0.33758(33) -0.35208(26) 1. 0 d
O8 O2- 4 a 0.18702(28) 0.25843(37) -0.43120(38) 1. 0 d
H1 H1+ 4 a 0.360(3) 0.108(5) 0.176(3) 1. 0 d
H2 H1+ 4 a 0.385(6) 0.036(12) 0.068(7) 1. 0 d
H3 H1+ 4 a 0.285(5) -0.005(8) 0.108(5) 1. 0 d
H4 H1+ 4 a 0.361(2) 0.456(3) 0.172(2) 1. 0 d
H5 H1+ 4 a 0.371(5) 0.518(8) 0.055(5) 1. 0 d
H6 H1+ 4 a 0.426(4) 0.383(6) 0.103(4) 1. 0 d
H7 H1+ 4 a 0.109(3) 0.445(6) -0.146(4) 1. 0 d
H8 H1+ 4 a 0.163(4) 0.560(6) -0.065(4) 1. 0 d
H9 H1+ 4 a 0.220(3) 0.581(5) -0.140(3) 1. 0 d
H10 H1+ 4 a 0.159(6) 0.047(10) -0.149(6) 1. 0 d
H11 H1+ 4 a 0.074(5) 0.14(1) -0.123(6) 1. 0 d
H12 H1+ 4 a 0.109(5) 0.038(10) -0.056(6) 1. 0 d
H13 H1+ 4 a 0.164(3) 0.415(5) 0.116(3) 1. 0 d
H14 H1+ 4 a 0.180(3) 0.253(4) 0.164(3) 1. 0 d
H15 H1+ 4 a 0.097(4) 0.272(6) 0.065(4) 1. 0 d
H16 H1+ 4 a 0.461(3) 0.115(7) -0.178(4) 1. 0 d
H17 H1+ 4 a 0.446(7) 0.257(8) -0.263(8) 1. 0 d

loop_
_atom_type_symbol
_atom_type_oxidation_number
Co3+ 3.000
N3- -3.000
O2- -2.000
C4+ 4.000
N5+ 5.000
H1+ 1.000
